data_7110137
loop_
_publ_author_name
'Takashi Kurogi'
'Yutaka Ishida'
'Hiroyuki Kawaguchi'

_publ_section_title
;
 Synthesis of titanium and zirconium complexes supported by a
 p-terphenoxide ligand and their reactions with N2, CO2 and CS2
;
_journal_name_full Chem.Commun.
_journal_page_first 11755
_journal_paper_doi 10.1039/c3cc47284a
_journal_volume 49
_journal_year 2013
_chemical_formula_moiety 'C66 H80 O6 S4 Zr2, 4(C7 H8)'
_chemical_formula_sum 'C94 H112 O6 S4 Zr2'
_chemical_formula_weight 1648.52
_chemical_name_systematic
; 
 ? 
;
_space_group_IT_number 2
_symmetry_cell_setting triclinic
_symmetry_space_group_name_Hall '-P 1'
_symmetry_space_group_name_H-M 'P -1'
_atom_sites_solution_hydrogens geom
_atom_sites_solution_primary direct
_atom_sites_solution_secondary difmap
_audit_creation_method SHELXL-97
_cell_angle_alpha 77.889(15)
_cell_angle_beta 80.28(2)
_cell_angle_gamma 80.586(14)
_cell_formula_units_Z 1
_cell_length_a 9.498(3)
_cell_length_b 14.156(5)
_cell_length_c 16.469(5)
_cell_measurement_reflns_used 5127
_cell_measurement_temperature 123(2)
_cell_measurement_theta_max 27.4468
_cell_measurement_theta_min 3.0006
_cell_volume 2115.0(12)
_computing_cell_refinement 'CrystalClear (Rigaku Inc., 2008)'
_computing_data_collection 'CrystalClear (Rigaku Inc., 2008)'
_computing_data_reduction 'CrystalClear (Rigaku Inc., 2008)'
_computing_structure_refinement 'SHELXL-97 (Sheldrick, 1997)'
_computing_structure_solution 'SHELXS-97 (Sheldrick, 1990)'
_diffrn_ambient_temperature 123(2)
_diffrn_detector_area_resol_mean 28.5714
_diffrn_measured_fraction_theta_full 0.994
_diffrn_measured_fraction_theta_max 0.994
_diffrn_measurement_device_type 'Saturn CCD (4x4 bin mode)'
_diffrn_measurement_method dtprofit.ref
_diffrn_radiation_detector CCD
_diffrn_radiation_monochromator graphite
_diffrn_radiation_source 'fine-focus sealed tube'
_diffrn_radiation_type MoK\a
_diffrn_radiation_wavelength 0.71075
_diffrn_reflns_av_R_equivalents 0.0766
_diffrn_reflns_av_sigmaI/netI 0.1033
_diffrn_reflns_limit_h_max 12
_diffrn_reflns_limit_h_min -12
_diffrn_reflns_limit_k_max 18
_diffrn_reflns_limit_k_min -18
_diffrn_reflns_limit_l_max 21
_diffrn_reflns_limit_l_min -21
_diffrn_reflns_number 26318
_diffrn_reflns_theta_full 27.45
_diffrn_reflns_theta_max 27.45
_diffrn_reflns_theta_min 3.01
_exptl_absorpt_coefficient_mu 0.398
_exptl_absorpt_correction_T_max 0.9247
_exptl_absorpt_correction_T_min 0.9247
_exptl_absorpt_correction_type multi-scan
_exptl_absorpt_process_details 'Jacobson, R. (1998) Private communication'
_exptl_crystal_colour Blue
_exptl_crystal_density_diffrn 1.294
_exptl_crystal_density_method 'not measured'
_exptl_crystal_description Platelet
_exptl_crystal_F_000 868
_exptl_crystal_size_max 0.07
_exptl_crystal_size_mid 0.06
_exptl_crystal_size_min 0.02
_refine_diff_density_max 1.147
_refine_diff_density_min -0.852
_refine_diff_density_rms 0.113
_refine_ls_extinction_method none
_refine_ls_goodness_of_fit_ref 1.071
_refine_ls_hydrogen_treatment constr
_refine_ls_matrix_type full
_refine_ls_number_parameters 488
_refine_ls_number_reflns 9639
_refine_ls_number_restraints 0
_refine_ls_restrained_S_all 1.071
_refine_ls_R_factor_all 0.1155
_refine_ls_R_factor_gt 0.0778
_refine_ls_shift/su_max 0.000
_refine_ls_shift/su_mean 0.000
_refine_ls_structure_factor_coef Fsqd
_refine_ls_weighting_details 'calc w=1/[\s^2^(Fo^2^)+(0.0701P)^2^+3.0523P] where P=(Fo^2^+2Fc^2^)/3'
_refine_ls_weighting_scheme calc
_refine_ls_wR_factor_gt 0.1647
_refine_ls_wR_factor_ref 0.1901
_reflns_number_gt 6469
_reflns_number_total 9639
_reflns_threshold_expression >2sigma(I)
_cod_data_source_file c3cc47284a.txt
_cod_data_source_block {[(C6H4)(ArO)2Zr]2(C2S4)(thf)2}4(toluene)
_cod_original_cell_volume 2114.9(12)
_cod_original_sg_symbol_H-M P-1
_cod_database_code 7110137

loop_
_symmetry_equiv_pos_as_xyz
'x, y, z'
'-x, -y, -z'

loop_
_atom_site_label
_atom_site_type_symbol
_atom_site_fract_x
_atom_site_fract_y
_atom_site_fract_z
_atom_site_U_iso_or_equiv
_atom_site_adp_type
_atom_site_occupancy
_atom_site_symmetry_multiplicity
_atom_site_calc_flag
_atom_site_refinement_flags
Zr1 Zr 0.33297(5) 0.06874(3) 0.34232(3) 0.02434(14) Uani 1 1 d .
O1 O 0.4293(3) -0.0552(2) 0.30744(19) 0.0260(7) Uani 1 1 d .
O2 O 0.2234(3) 0.2017(2) 0.32140(19) 0.0275(7) Uani 1 1 d .
C1 C 0.4309(5) 0.0255(3) 0.1431(3) 0.0245(10) Uani 1 1 d .
C2 C 0.4974(5) 0.0956(3) 0.1675(3) 0.0249(10) Uani 1 1 d .
H1 H 0.5916 0.0797 0.1794 0.030 Uiso 1 1 calc R
C3 C 0.4249(5) 0.1873(3) 0.1738(3) 0.0262(10) Uani 1 1 d .
H2 H 0.4694 0.2320 0.1911 0.031 Uiso 1 1 calc R
C4 C 0.2835(5) 0.2126(3) 0.1540(3) 0.0246(10) Uani 1 1 d .
C5 C 0.2252(5) 0.1492(3) 0.1193(3) 0.0268(10) Uani 1 1 d .
H3 H 0.1367 0.1687 0.0997 0.032 Uiso 1 1 calc R
C6 C 0.2983(5) 0.0564(3) 0.1135(3) 0.0253(10) Uani 1 1 d .
H4 H 0.2585 0.0148 0.0897 0.030 Uiso 1 1 calc R
C7 C 0.4813(5) -0.1174(3) 0.2522(3) 0.0239(9) Uani 1 1 d .
C8 C 0.5283(5) -0.2171(3) 0.2797(3) 0.0251(10) Uani 1 1 d .
C9 C 0.5687(5) -0.2751(3) 0.2181(3) 0.0263(10) Uani 1 1 d .
H5 H 0.5970 -0.3414 0.2353 0.032 Uiso 1 1 calc R
C10 C 0.5688(5) -0.2390(3) 0.1328(3) 0.0265(10) Uani 1 1 d .
C11 C 0.5267(5) -0.1398(3) 0.1072(3) 0.0260(10) Uani 1 1 d .
H6 H 0.5265 -0.1139 0.0504 0.031 Uiso 1 1 calc R
C12 C 0.4847(5) -0.0786(3) 0.1659(3) 0.0255(10) Uani 1 1 d .
C13 C 0.1587(5) 0.2831(3) 0.2748(3) 0.0245(10) Uani 1 1 d .
C14 C 0.1885(5) 0.2946(3) 0.1865(3) 0.0272(10) Uani 1 1 d .
C15 C 0.1227(5) 0.3733(3) 0.1361(3) 0.0291(11) Uani 1 1 d .
H7 H 0.1443 0.3799 0.0782 0.035 Uiso 1 1 calc R
C16 C 0.0236(5) 0.4440(3) 0.1705(3) 0.0307(11) Uani 1 1 d .
C17 C -0.0043(5) 0.4322(3) 0.2575(3) 0.0293(11) Uani 1 1 d .
H8 H -0.0691 0.4794 0.2807 0.035 Uiso 1 1 calc R
C18 C 0.0594(5) 0.3534(3) 0.3122(3) 0.0265(10) Uani 1 1 d .
C19 C 0.5382(5) -0.2604(3) 0.3729(3) 0.0270(10) Uani 1 1 d .
C20 C 0.6419(5) -0.2060(3) 0.4026(3) 0.0338(11) Uani 1 1 d .
H9 H 0.6371 -0.2236 0.4625 0.051 Uiso 1 1 calc R
H10 H 0.6148 -0.1369 0.3870 0.051 Uiso 1 1 calc R
H11 H 0.7385 -0.2235 0.3769 0.051 Uiso 1 1 calc R
C21 C 0.5973(6) -0.3688(3) 0.3867(3) 0.0339(11) Uani 1 1 d .
H12 H 0.6902 -0.3780 0.3536 0.051 Uiso 1 1 calc R
H13 H 0.5326 -0.4044 0.3701 0.051 Uiso 1 1 calc R
H14 H 0.6063 -0.3922 0.4449 0.051 Uiso 1 1 calc R
C22 C 0.3907(5) -0.2498(4) 0.4264(3) 0.0337(11) Uani 1 1 d .
H15 H 0.3237 -0.2775 0.4037 0.050 Uiso 1 1 calc R
H16 H 0.3573 -0.1819 0.4261 0.050 Uiso 1 1 calc R
H17 H 0.3984 -0.2831 0.4829 0.050 Uiso 1 1 calc R
C23 C 0.6138(6) -0.3054(4) 0.0688(3) 0.0356(12) Uani 1 1 d .
H18 H 0.7109 -0.2985 0.0428 0.053 Uiso 1 1 calc R
H19 H 0.5505 -0.2878 0.0267 0.053 Uiso 1 1 calc R
H20 H 0.6085 -0.3718 0.0963 0.053 Uiso 1 1 calc R
C24 C 0.0294(5) 0.3477(4) 0.4075(3) 0.0315(11) Uani 1 1 d .
C25 C 0.1682(6) 0.3605(4) 0.4374(3) 0.0422(14) Uani 1 1 d .
H21 H 0.2425 0.3087 0.4251 0.063 Uiso 1 1 calc R
H22 H 0.1510 0.3588 0.4968 0.063 Uiso 1 1 calc R
H23 H 0.1981 0.4220 0.4091 0.063 Uiso 1 1 calc R
C26 C -0.0222(6) 0.2507(4) 0.4538(3) 0.0455(15) Uani 1 1 d .
H24 H -0.1068 0.2422 0.4328 0.068 Uiso 1 1 calc R
H25 H -0.0445 0.2513 0.5127 0.068 Uiso 1 1 calc R
H26 H 0.0525 0.1979 0.4446 0.068 Uiso 1 1 calc R
C27 C -0.0897(6) 0.4290(4) 0.4324(3) 0.0374(12) Uani 1 1 d .
H27 H -0.0597 0.4915 0.4076 0.056 Uiso 1 1 calc R
H28 H -0.1064 0.4224 0.4923 0.056 Uiso 1 1 calc R
H29 H -0.1770 0.4236 0.4126 0.056 Uiso 1 1 calc R
C28 C -0.0524(6) 0.5295(4) 0.1161(3) 0.0431(14) Uani 1 1 d .
H30 H -0.1212 0.5073 0.0903 0.065 Uiso 1 1 calc R
H31 H 0.0168 0.5599 0.0734 0.065 Uiso 1 1 calc R
H32 H -0.1015 0.5758 0.1499 0.065 Uiso 1 1 calc R
S1 S 0.26632(12) 0.00812(9) 0.49410(7) 0.0263(3) Uani 1 1 d .
S2 S 0.46086(12) -0.12062(8) 0.60798(7) 0.0265(3) Uani 1 1 d .
C29 C 0.4433(5) -0.0238(3) 0.5217(3) 0.0251(10) Uani 1 1 d .
O3 O 0.1283(3) 0.0248(2) 0.3149(2) 0.0258(7) Uani 1 1 d .
C30 C -0.0115(5) 0.0862(4) 0.3055(3) 0.0318(11) Uani 1 1 d .
H33 H 0.0013 0.1476 0.2677 0.038 Uiso 1 1 calc R
H34 H -0.0614 0.0992 0.3593 0.038 Uiso 1 1 calc R
C31 C -0.0934(6) 0.0253(4) 0.2693(4) 0.0408(13) Uani 1 1 d .
H35 H -0.1967 0.0429 0.2820 0.049 Uiso 1 1 calc R
H36 H -0.0669 0.0325 0.2090 0.049 Uiso 1 1 calc R
C32 C -0.0459(5) -0.0766(4) 0.3130(4) 0.0389(13) Uani 1 1 d .
H37 H -0.0603 -0.1245 0.2818 0.047 Uiso 1 1 calc R
H38 H -0.0978 -0.0902 0.3693 0.047 Uiso 1 1 calc R
C33 C 0.1129(6) -0.0759(4) 0.3148(4) 0.0400(13) Uani 1 1 d .
H39 H 0.1435 -0.1186 0.3647 0.048 Uiso 1 1 calc R
H40 H 0.1704 -0.0974 0.2658 0.048 Uiso 1 1 calc R
C34 C 0.3878(8) 0.4927(5) 0.2212(6) 0.078(2) Uani 1 1 d .
H41 H 0.4028 0.5592 0.1989 0.117 Uiso 1 1 calc R
H42 H 0.3739 0.4822 0.2814 0.117 Uiso 1 1 calc R
H43 H 0.3041 0.4794 0.2023 0.117 Uiso 1 1 calc R
C35 C 0.5149(6) 0.4270(4) 0.1921(4) 0.0451(14) Uani 1 1 d .
C36 C 0.6015(7) 0.3714(5) 0.2496(4) 0.0559(17) Uani 1 1 d .
H44 H 0.5794 0.3744 0.3063 0.067 Uiso 1 1 calc R
C37 C 0.7195(8) 0.3122(5) 0.2209(7) 0.079(3) Uani 1 1 d .
H45 H 0.7770 0.2746 0.2595 0.095 Uiso 1 1 calc R
C38 C 0.7571(8) 0.3056(6) 0.1392(7) 0.083(3) Uani 1 1 d .
H46 H 0.8385 0.2645 0.1219 0.100 Uiso 1 1 calc R
C39 C 0.6704(10) 0.3623(6) 0.0811(5) 0.077(2) Uani 1 1 d .
H47 H 0.6941 0.3600 0.0244 0.092 Uiso 1 1 calc R
C40 C 0.5503(8) 0.4214(5) 0.1090(4) 0.0607(18) Uani 1 1 d .
H48 H 0.4917 0.4583 0.0707 0.073 Uiso 1 1 calc R
C41 C 0.0755(8) 0.6822(5) 0.2616(5) 0.069(2) Uani 1 1 d .
H49 H -0.0188 0.6842 0.2937 0.104 Uiso 1 1 calc R
H50 H 0.1397 0.7039 0.2909 0.104 Uiso 1 1 calc R
H51 H 0.1105 0.6166 0.2540 0.104 Uiso 1 1 calc R
C42 C 0.0681(7) 0.7475(5) 0.1777(5) 0.0521(16) Uani 1 1 d .
C43 C 0.1945(6) 0.7687(5) 0.1253(5) 0.0564(17) Uani 1 1 d .
H52 H 0.2831 0.7420 0.1427 0.068 Uiso 1 1 calc R
C44 C 0.1898(7) 0.8281(5) 0.0489(5) 0.0590(18) Uani 1 1 d .
H53 H 0.2757 0.8407 0.0147 0.071 Uiso 1 1 calc R
C45 C 0.0610(8) 0.8701(6) 0.0208(5) 0.0655(19) Uani 1 1 d .
H54 H 0.0595 0.9100 -0.0318 0.079 Uiso 1 1 calc R
C46 C -0.0648(8) 0.8515(6) 0.0723(5) 0.073(2) Uani 1 1 d .
H55 H -0.1529 0.8802 0.0551 0.087 Uiso 1 1 calc R
C47 C -0.0617(7) 0.7905(5) 0.1496(4) 0.0570(18) Uani 1 1 d .
H56 H -0.1480 0.7779 0.1834 0.068 Uiso 1 1 calc R

loop_
_atom_site_aniso_label
_atom_site_aniso_U_11
_atom_site_aniso_U_22
_atom_site_aniso_U_33
_atom_site_aniso_U_23
_atom_site_aniso_U_13
_atom_site_aniso_U_12
Zr1 0.0236(3) 0.0240(2) 0.0241(2) -0.00513(18) -0.00441(18) 0.00269(17)
O1 0.0275(18) 0.0232(16) 0.0269(17) -0.0081(13) -0.0017(13) -0.0001(13)
O2 0.0267(18) 0.0267(17) 0.0269(18) -0.0031(14) -0.0056(14) 0.0024(13)
C1 0.026(2) 0.027(2) 0.018(2) -0.0015(18) -0.0007(18) -0.0023(19)
C2 0.021(2) 0.025(2) 0.025(2) -0.0024(18) -0.0016(18) 0.0016(18)
C3 0.020(2) 0.030(3) 0.029(2) -0.008(2) -0.0035(19) -0.0003(19)
C4 0.025(2) 0.026(2) 0.021(2) -0.0021(18) -0.0031(18) 0.0002(18)
C5 0.022(2) 0.032(3) 0.026(2) -0.0059(19) -0.0023(19) 0.0001(19)
C6 0.030(3) 0.027(2) 0.018(2) -0.0065(18) -0.0009(18) -0.0019(19)
C7 0.019(2) 0.026(2) 0.026(2) -0.0092(18) -0.0006(18) 0.0021(18)
C8 0.018(2) 0.024(2) 0.031(3) -0.0030(19) 0.0001(19) -0.0022(18)
C9 0.024(2) 0.027(2) 0.026(2) -0.0071(19) -0.0007(19) 0.0008(19)
C10 0.021(2) 0.027(2) 0.033(3) -0.010(2) -0.0020(19) -0.0018(18)
C11 0.028(3) 0.030(2) 0.020(2) -0.0071(19) -0.0015(18) -0.0019(19)
C12 0.019(2) 0.026(2) 0.030(3) -0.0067(19) -0.0005(19) 0.0014(18)
C13 0.024(2) 0.025(2) 0.023(2) -0.0039(18) -0.0056(18) 0.0032(18)
C14 0.027(3) 0.024(2) 0.029(3) -0.0064(19) -0.003(2) 0.0016(19)
C15 0.037(3) 0.023(2) 0.026(2) -0.0046(19) -0.008(2) 0.000(2)
C16 0.036(3) 0.021(2) 0.036(3) -0.006(2) -0.014(2) 0.006(2)
C17 0.030(3) 0.028(3) 0.033(3) -0.009(2) -0.015(2) 0.002(2)
C18 0.022(2) 0.026(2) 0.029(3) -0.0053(19) -0.0023(19) 0.0015(18)
C19 0.032(3) 0.023(2) 0.025(2) -0.0064(18) -0.002(2) 0.0029(19)
C20 0.034(3) 0.027(3) 0.038(3) -0.004(2) -0.007(2) 0.004(2)
C21 0.040(3) 0.026(3) 0.034(3) -0.002(2) -0.010(2) -0.001(2)
C22 0.034(3) 0.032(3) 0.028(3) 0.003(2) 0.003(2) -0.003(2)
C23 0.042(3) 0.029(3) 0.034(3) -0.012(2) 0.000(2) 0.003(2)
C24 0.033(3) 0.030(3) 0.028(3) -0.008(2) -0.004(2) 0.009(2)
C25 0.044(3) 0.050(3) 0.034(3) -0.018(2) -0.015(2) 0.014(3)
C26 0.057(4) 0.033(3) 0.035(3) -0.005(2) 0.014(3) 0.007(3)
C27 0.042(3) 0.033(3) 0.032(3) -0.010(2) 0.000(2) 0.009(2)
C28 0.056(4) 0.028(3) 0.043(3) -0.007(2) -0.017(3) 0.014(2)
S1 0.0225(6) 0.0307(6) 0.0236(6) -0.0034(5) -0.0024(4) -0.0001(5)
S2 0.0248(6) 0.0278(6) 0.0258(6) -0.0021(5) -0.0052(5) -0.0023(5)
C29 0.024(2) 0.028(2) 0.025(2) -0.0080(19) -0.0066(18) 0.0003(18)
O3 0.0188(16) 0.0190(16) 0.0380(19) -0.0015(13) -0.0055(14) -0.0014(12)
C30 0.018(2) 0.032(3) 0.042(3) -0.003(2) -0.006(2) 0.0017(19)
C31 0.027(3) 0.057(4) 0.043(3) -0.014(3) -0.010(2) -0.007(2)
C32 0.035(3) 0.039(3) 0.048(3) -0.021(3) 0.000(2) -0.006(2)
C33 0.034(3) 0.025(3) 0.063(4) -0.007(2) -0.014(3) -0.003(2)
C34 0.063(5) 0.061(5) 0.114(7) -0.029(5) -0.001(5) -0.014(4)
C35 0.047(4) 0.031(3) 0.058(4) -0.009(3) -0.008(3) -0.007(3)
C36 0.067(5) 0.047(4) 0.063(4) -0.017(3) -0.018(4) -0.015(3)
C37 0.060(5) 0.059(5) 0.136(8) -0.032(5) -0.051(5) -0.001(4)
C38 0.046(5) 0.066(5) 0.145(9) -0.051(6) 0.015(5) -0.019(4)
C39 0.096(6) 0.057(5) 0.075(5) -0.026(4) 0.033(5) -0.035(4)
C40 0.088(5) 0.037(3) 0.058(4) -0.004(3) -0.014(4) -0.014(3)
C41 0.059(5) 0.043(4) 0.106(6) -0.023(4) 0.000(4) -0.008(3)
C42 0.039(3) 0.046(4) 0.081(5) -0.039(3) 0.001(3) -0.007(3)
C43 0.032(3) 0.048(4) 0.090(5) -0.023(4) -0.002(3) -0.003(3)
C44 0.043(4) 0.062(4) 0.075(5) -0.031(4) 0.006(3) -0.009(3)
C45 0.061(5) 0.091(6) 0.055(4) -0.034(4) -0.006(4) -0.013(4)
C46 0.045(4) 0.121(7) 0.064(5) -0.050(5) -0.014(4) 0.002(4)
C47 0.033(3) 0.084(5) 0.065(5) -0.046(4) 0.004(3) -0.010(3)

loop_
_atom_type_symbol
_atom_type_description
_atom_type_scat_dispersion_real
_atom_type_scat_dispersion_imag
_atom_type_scat_source
C C 0.0033 0.0016 'International Tables Vol C Tables 4.2.6.8 and 6.1.1.4'
H H 0.0000 0.0000 'International Tables Vol C Tables 4.2.6.8 and 6.1.1.4'
Zr Zr -2.9673 0.5597 'International Tables Vol C Tables 4.2.6.8 and 6.1.1.4'
O O 0.0106 0.0060 'International Tables Vol C Tables 4.2.6.8 and 6.1.1.4'
S S 0.1246 0.1234 'International Tables Vol C Tables 4.2.6.8 and 6.1.1.4'

loop_
_geom_angle_atom_site_label_1
_geom_angle_atom_site_label_2
_geom_angle_atom_site_label_3
_geom_angle
_geom_angle_site_symmetry_1
_geom_angle_site_symmetry_3
O2 Zr1 O1 153.04(13) . .
O2 Zr1 O3 82.71(12) . .
O1 Zr1 O3 84.98(12) . .
O2 Zr1 S1 104.34(10) . .
O1 Zr1 S1 99.63(10) . .
O3 Zr1 S1 90.43(9) . .
O2 Zr1 S2 95.13(10) . 2_656
O1 Zr1 S2 100.06(10) . 2_656
O3 Zr1 S2 171.97(9) . 2_656
S1 Zr1 S2 82.59(5) . 2_656
C7 O1 Zr1 155.9(3) . .
C13 O2 Zr1 156.0(3) . .
C6 C1 C2 117.7(4) . .
C6 C1 C12 121.3(4) . .
C2 C1 C12 119.7(4) . .
C3 C2 C1 121.2(4) . .
C3 C2 H1 119.4 . .
C1 C2 H1 119.4 . .
C2 C3 C4 119.7(4) . .
C2 C3 H2 120.1 . .
C4 C3 H2 120.1 . .
C5 C4 C3 119.2(4) . .
C5 C4 C14 119.8(4) . .
C3 C4 C14 119.7(4) . .
C4 C5 C6 120.5(4) . .
C4 C5 H3 119.7 . .
C6 C5 H3 119.7 . .
C5 C6 C1 120.6(4) . .
C5 C6 H4 119.7 . .
C1 C6 H4 119.7 . .
O1 C7 C12 117.7(4) . .
O1 C7 C8 122.1(4) . .
C12 C7 C8 120.3(4) . .
C9 C8 C7 117.0(4) . .
C9 C8 C19 121.2(4) . .
C7 C8 C19 121.7(4) . .
C10 C9 C8 123.7(4) . .
C10 C9 H5 118.2 . .
C8 C9 H5 118.2 . .
C9 C10 C11 118.1(4) . .
C9 C10 C23 121.4(4) . .
C11 C10 C23 120.5(4) . .
C10 C11 C12 120.7(4) . .
C10 C11 H6 119.7 . .
C12 C11 H6 119.7 . .
C11 C12 C7 120.1(4) . .
C11 C12 C1 123.1(4) . .
C7 C12 C1 116.6(4) . .
O2 C13 C14 118.0(4) . .
O2 C13 C18 122.0(4) . .
C14 C13 C18 120.0(4) . .
C15 C14 C13 120.7(4) . .
C15 C14 C4 123.5(4) . .
C13 C14 C4 115.5(4) . .
C14 C15 C16 121.1(4) . .
C14 C15 H7 119.4 . .
C16 C15 H7 119.4 . .
C17 C16 C15 117.7(4) . .
C17 C16 C28 120.6(4) . .
C15 C16 C28 121.8(5) . .
C16 C17 C18 123.9(4) . .
C16 C17 H8 118.1 . .
C18 C17 H8 118.1 . .
C17 C18 C13 116.7(4) . .
C17 C18 C24 121.0(4) . .
C13 C18 C24 122.2(4) . .
C22 C19 C21 107.5(4) . .
C22 C19 C20 109.8(4) . .
C21 C19 C20 108.1(4) . .
C22 C19 C8 111.4(4) . .
C21 C19 C8 112.1(4) . .
C20 C19 C8 108.0(4) . .
C19 C20 H9 109.5 . .
C19 C20 H10 109.5 . .
H9 C20 H10 109.5 . .
C19 C20 H11 109.5 . .
H9 C20 H11 109.5 . .
H10 C20 H11 109.5 . .
C19 C21 H12 109.5 . .
C19 C21 H13 109.5 . .
H12 C21 H13 109.5 . .
C19 C21 H14 109.5 . .
H12 C21 H14 109.5 . .
H13 C21 H14 109.5 . .
C19 C22 H15 109.5 . .
C19 C22 H16 109.5 . .
H15 C22 H16 109.5 . .
C19 C22 H17 109.5 . .
H15 C22 H17 109.5 . .
H16 C22 H17 109.5 . .
C10 C23 H18 109.5 . .
C10 C23 H19 109.5 . .
H18 C23 H19 109.5 . .
C10 C23 H20 109.5 . .
H18 C23 H20 109.5 . .
H19 C23 H20 109.5 . .
C25 C24 C18 108.2(4) . .
C25 C24 C26 110.2(4) . .
C18 C24 C26 112.0(4) . .
C25 C24 C27 108.1(4) . .
C18 C24 C27 112.0(4) . .
C26 C24 C27 106.3(4) . .
C24 C25 H21 109.5 . .
C24 C25 H22 109.5 . .
H21 C25 H22 109.5 . .
C24 C25 H23 109.5 . .
H21 C25 H23 109.5 . .
H22 C25 H23 109.5 . .
C24 C26 H24 109.5 . .
C24 C26 H25 109.5 . .
H24 C26 H25 109.5 . .
C24 C26 H26 109.5 . .
H24 C26 H26 109.5 . .
H25 C26 H26 109.5 . .
C24 C27 H27 109.5 . .
C24 C27 H28 109.5 . .
H27 C27 H28 109.5 . .
C24 C27 H29 109.5 . .
H27 C27 H29 109.5 . .
H28 C27 H29 109.5 . .
C16 C28 H30 109.5 . .
C16 C28 H31 109.5 . .
H30 C28 H31 109.5 . .
C16 C28 H32 109.5 . .
H30 C28 H32 109.5 . .
H31 C28 H32 109.5 . .
C29 S1 Zr1 98.00(16) . .
C29 S2 Zr1 96.99(15) . 2_656
C29 C29 S2 123.4(5) 2_656 .
C29 C29 S1 122.0(5) 2_656 .
S2 C29 S1 114.6(3) . .
C33 O3 C30 109.2(3) . .
C33 O3 Zr1 122.6(3) . .
C30 O3 Zr1 127.8(3) . .
O3 C30 C31 103.6(4) . .
O3 C30 H33 111.0 . .
C31 C30 H33 111.0 . .
O3 C30 H34 111.0 . .
C31 C30 H34 111.0 . .
H33 C30 H34 109.0 . .
C32 C31 C30 102.5(4) . .
C32 C31 H35 111.3 . .
C30 C31 H35 111.3 . .
C32 C31 H36 111.3 . .
C30 C31 H36 111.3 . .
H35 C31 H36 109.2 . .
C31 C32 C33 102.9(4) . .
C31 C32 H37 111.2 . .
C33 C32 H37 111.2 . .
C31 C32 H38 111.2 . .
C33 C32 H38 111.2 . .
H37 C32 H38 109.1 . .
O3 C33 C32 105.7(4) . .
O3 C33 H39 110.6 . .
C32 C33 H39 110.6 . .
O3 C33 H40 110.6 . .
C32 C33 H40 110.6 . .
H39 C33 H40 108.7 . .
C35 C34 H41 109.5 . .
C35 C34 H42 109.5 . .
H41 C34 H42 109.5 . .
C35 C34 H43 109.5 . .
H41 C34 H43 109.5 . .
H42 C34 H43 109.5 . .
C40 C35 C36 119.5(6) . .
C40 C35 C34 120.9(6) . .
C36 C35 C34 119.6(6) . .
C37 C36 C35 118.5(7) . .
C37 C36 H44 120.8 . .
C35 C36 H44 120.8 . .
C38 C37 C36 123.2(8) . .
C38 C37 H45 118.4 . .
C36 C37 H45 118.4 . .
C37 C38 C39 118.3(8) . .
C37 C38 H46 120.8 . .
C39 C38 H46 120.8 . .
C40 C39 C38 119.2(8) . .
C40 C39 H47 120.4 . .
C38 C39 H47 120.4 . .
C35 C40 C39 121.2(7) . .
C35 C40 H48 119.4 . .
C39 C40 H48 119.4 . .
C42 C41 H49 109.5 . .
C42 C41 H50 109.5 . .
H49 C41 H50 109.5 . .
C42 C41 H51 109.5 . .
H49 C41 H51 109.5 . .
H50 C41 H51 109.5 . .
C43 C42 C47 117.6(7) . .
C43 C42 C41 119.9(6) . .
C47 C42 C41 122.6(6) . .
C44 C43 C42 120.7(6) . .
C44 C43 H52 119.7 . .
C42 C43 H52 119.7 . .
C43 C44 C45 121.8(7) . .
C43 C44 H53 119.1 . .
C45 C44 H53 119.1 . .
C46 C45 C44 118.3(7) . .
C46 C45 H54 120.8 . .
C44 C45 H54 120.8 . .
C45 C46 C47 120.5(7) . .
C45 C46 H55 119.7 . .
C47 C46 H55 119.7 . .
C46 C47 C42 121.1(6) . .
C46 C47 H56 119.4 . .
C42 C47 H56 119.4 . .

loop_
_geom_bond_atom_site_label_1
_geom_bond_atom_site_label_2
_geom_bond_distance
_geom_bond_site_symmetry_2
Zr1 O2 1.989(3) .
Zr1 O1 1.992(3) .
Zr1 O3 2.276(3) .
Zr1 S1 2.4755(15) .
Zr1 S2 2.5116(14) 2_656
O1 C7 1.373(5) .
O2 C13 1.361(5) .
C1 C6 1.398(6) .
C1 C2 1.414(6) .
C1 C12 1.469(6) .
C2 C3 1.382(6) .
C2 H1 0.9300 .
C3 C4 1.407(6) .
C3 H2 0.9300 .
C4 C5 1.387(6) .
C4 C14 1.484(6) .
C5 C6 1.396(6) .
C5 H3 0.9300 .
C6 H4 0.9300 .
C7 C12 1.409(6) .
C7 C8 1.411(6) .
C8 C9 1.401(6) .
C8 C19 1.542(6) .
C9 C10 1.390(6) .
C9 H5 0.9300 .
C10 C11 1.391(6) .
C10 C23 1.520(6) .
C11 C12 1.398(6) .
C11 H6 0.9300 .
C13 C14 1.414(6) .
C13 C18 1.418(6) .
C14 C15 1.371(6) .
C15 C16 1.398(6) .
C15 H7 0.9300 .
C16 C17 1.392(7) .
C16 C28 1.506(6) .
C17 C18 1.402(6) .
C17 H8 0.9300 .
C18 C24 1.535(6) .
C19 C22 1.526(6) .
C19 C21 1.529(6) .
C19 C20 1.541(7) .
C20 H9 0.9600 .
C20 H10 0.9600 .
C20 H11 0.9600 .
C21 H12 0.9600 .
C21 H13 0.9600 .
C21 H14 0.9600 .
C22 H15 0.9600 .
C22 H16 0.9600 .
C22 H17 0.9600 .
C23 H18 0.9600 .
C23 H19 0.9600 .
C23 H20 0.9600 .
C24 C25 1.533(7) .
C24 C26 1.538(7) .
C24 C27 1.544(6) .
C25 H21 0.9600 .
C25 H22 0.9600 .
C25 H23 0.9600 .
C26 H24 0.9600 .
C26 H25 0.9600 .
C26 H26 0.9600 .
C27 H27 0.9600 .
C27 H28 0.9600 .
C27 H29 0.9600 .
C28 H30 0.9600 .
C28 H31 0.9600 .
C28 H32 0.9600 .
S1 C29 1.778(4) .
S2 C29 1.764(5) .
S2 Zr1 2.5116(14) 2_656
C29 C29 1.378(9) 2_656
O3 C33 1.457(6) .
O3 C30 1.475(5) .
C30 C31 1.515(7) .
C30 H33 0.9700 .
C30 H34 0.9700 .
C31 C32 1.504(7) .
C31 H35 0.9700 .
C31 H36 0.9700 .
C32 C33 1.516(7) .
C32 H37 0.9700 .
C32 H38 0.9700 .
C33 H39 0.9700 .
C33 H40 0.9700 .
C34 C35 1.475(9) .
C34 H41 0.9600 .
C34 H42 0.9600 .
C34 H43 0.9600 .
C35 C40 1.369(9) .
C35 C36 1.390(8) .
C36 C37 1.364(10) .
C36 H44 0.9300 .
C37 C38 1.352(12) .
C37 H45 0.9300 .
C38 C39 1.402(12) .
C38 H46 0.9300 .
C39 C40 1.373(10) .
C39 H47 0.9300 .
C40 H48 0.9300 .
C41 C42 1.499(10) .
C41 H49 0.9600 .
C41 H50 0.9600 .
C41 H51 0.9600 .
C42 C43 1.390(9) .
C42 C47 1.391(9) .
C43 C44 1.363(9) .
C43 H52 0.9300 .
C44 C45 1.378(9) .
C44 H53 0.9300 .
C45 C46 1.373(10) .
C45 H54 0.9300 .
C46 C47 1.382(10) .
C46 H55 0.9300 .
C47 H56 0.9300 .

loop_
_geom_torsion_atom_site_label_1
_geom_torsion_atom_site_label_2
_geom_torsion_atom_site_label_3
_geom_torsion_atom_site_label_4
_geom_torsion
_geom_torsion_site_symmetry_1
_geom_torsion_site_symmetry_4
O2 Zr1 O1 C7 6.8(9) . .
O3 Zr1 O1 C7 69.8(7) . .
S1 Zr1 O1 C7 159.4(7) . .
S2 Zr1 O1 C7 -116.5(7) 2_656 .
O1 Zr1 O2 C13 -5.3(9) . .
O3 Zr1 O2 C13 -68.8(7) . .
S1 Zr1 O2 C13 -157.4(7) . .
S2 Zr1 O2 C13 119.0(7) 2_656 .
C6 C1 C2 C3 9.5(6) . .
C12 C1 C2 C3 -157.5(4) . .
C1 C2 C3 C4 -1.5(7) . .
C2 C3 C4 C5 -7.3(7) . .
C2 C3 C4 C14 159.6(4) . .
C3 C4 C5 C6 7.8(7) . .
C14 C4 C5 C6 -159.1(4) . .
C4 C5 C6 C1 0.5(7) . .
C2 C1 C6 C5 -9.0(6) . .
C12 C1 C6 C5 157.8(4) . .
Zr1 O1 C7 C12 9.8(9) . .
Zr1 O1 C7 C8 -169.4(5) . .
O1 C7 C8 C9 175.2(4) . .
C12 C7 C8 C9 -3.9(6) . .
O1 C7 C8 C19 -6.1(7) . .
C12 C7 C8 C19 174.8(4) . .
C7 C8 C9 C10 2.0(7) . .
C19 C8 C9 C10 -176.7(4) . .
C8 C9 C10 C11 0.1(7) . .
C8 C9 C10 C23 180.0(4) . .
C9 C10 C11 C12 -0.4(7) . .
C23 C10 C11 C12 179.8(4) . .
C10 C11 C12 C7 -1.5(7) . .
C10 C11 C12 C1 -176.2(4) . .
O1 C7 C12 C11 -175.4(4) . .
C8 C7 C12 C11 3.8(7) . .
O1 C7 C12 C1 -0.4(6) . .
C8 C7 C12 C1 178.8(4) . .
C6 C1 C12 C11 67.9(6) . .
C2 C1 C12 C11 -125.5(5) . .
C6 C1 C12 C7 -106.9(5) . .
C2 C1 C12 C7 59.7(6) . .
Zr1 O2 C13 C14 -13.3(10) . .
Zr1 O2 C13 C18 164.1(5) . .
O2 C13 C14 C15 177.7(4) . .
C18 C13 C14 C15 0.2(7) . .
O2 C13 C14 C4 2.9(6) . .
C18 C13 C14 C4 -174.6(4) . .
C5 C4 C14 C15 -69.0(7) . .
C3 C4 C14 C15 124.2(5) . .
C5 C4 C14 C13 105.7(5) . .
C3 C4 C14 C13 -61.1(6) . .
C13 C14 C15 C16 -0.5(7) . .
C4 C14 C15 C16 173.9(5) . .
C14 C15 C16 C17 0.9(7) . .
C14 C15 C16 C28 -178.4(5) . .
C15 C16 C17 C18 -0.9(7) . .
C28 C16 C17 C18 178.4(5) . .
C16 C17 C18 C13 0.6(7) . .
C16 C17 C18 C24 176.9(4) . .
O2 C13 C18 C17 -177.6(4) . .
C14 C13 C18 C17 -0.2(7) . .
O2 C13 C18 C24 6.1(7) . .
C14 C13 C18 C24 -176.5(4) . .
C9 C8 C19 C22 -119.5(5) . .
C7 C8 C19 C22 61.8(6) . .
C9 C8 C19 C21 0.9(6) . .
C7 C8 C19 C21 -177.8(4) . .
C9 C8 C19 C20 119.8(5) . .
C7 C8 C19 C20 -58.8(5) . .
C17 C18 C24 C25 -111.5(5) . .
C13 C18 C24 C25 64.6(6) . .
C17 C18 C24 C26 126.8(5) . .
C13 C18 C24 C26 -57.1(6) . .
C17 C18 C24 C27 7.5(7) . .
C13 C18 C24 C27 -176.4(5) . .
O2 Zr1 S1 C29 -126.25(18) . .
O1 Zr1 S1 C29 66.19(18) . .
O3 Zr1 S1 C29 151.17(17) . .
S2 Zr1 S1 C29 -32.82(15) 2_656 .
Zr1 S2 C29 C29 28.8(5) 2_656 2_656
Zr1 S2 C29 S1 -151.4(2) 2_656 .
Zr1 S1 C29 C29 29.0(5) . 2_656
Zr1 S1 C29 S2 -150.8(2) . .
O2 Zr1 O3 C33 178.6(4) . .
O1 Zr1 O3 C33 22.6(4) . .
S1 Zr1 O3 C33 -77.0(4) . .
O2 Zr1 O3 C30 -9.6(3) . .
O1 Zr1 O3 C30 -165.6(4) . .
S1 Zr1 O3 C30 94.8(3) . .
C33 O3 C30 C31 -19.5(5) . .
Zr1 O3 C30 C31 167.8(3) . .
O3 C30 C31 C32 36.5(5) . .
C30 C31 C32 C33 -39.5(5) . .
C30 O3 C33 C32 -5.1(6) . .
Zr1 O3 C33 C32 168.0(3) . .
C31 C32 C33 O3 27.9(6) . .
C40 C35 C36 C37 -0.2(9) . .
C34 C35 C36 C37 -179.1(6) . .
C35 C36 C37 C38 0.5(11) . .
C36 C37 C38 C39 0.0(11) . .
C37 C38 C39 C40 -0.7(11) . .
C36 C35 C40 C39 -0.6(9) . .
C34 C35 C40 C39 178.3(6) . .
C38 C39 C40 C35 1.1(10) . .
C47 C42 C43 C44 -1.1(9) . .
C41 C42 C43 C44 -179.9(6) . .
C42 C43 C44 C45 0.6(10) . .
C43 C44 C45 C46 0.6(10) . .
C44 C45 C46 C47 -1.4(11) . .
C45 C46 C47 C42 0.9(10) . .
C43 C42 C47 C46 0.3(9) . .
C41 C42 C47 C46 179.1(6) . .
